data_4072943
loop_
_publ_author_name
'Bao, Ming'
'Hayashi, Teruyuki'
'Shimada, Shigeru'

_publ_section_title
;
 Cationic Organobismuth Complex with
 5,6,7,12-Tetrahydrodibenz[c,f][1,5]azabismocine Framework and Its
 Coordination Complexes with Neutral Molecules
;
_journal_issue 7
_journal_name_full Organometallics
_journal_page_first 1816
_journal_paper_doi 10.1021/om0611453
_journal_volume 26
_journal_year 2007
_chemical_formula_moiety 'C18H21BiN 1+, C24BF20 1-, C2H3N'
_chemical_formula_sum 'C44 H24 B Bi F20 N2'
_chemical_formula_weight 1180.45
_space_group_IT_number 14
_symmetry_cell_setting monoclinic
_symmetry_Int_Tables_number 14
_symmetry_space_group_name_Hall '-P 2ybc'
_symmetry_space_group_name_H-M 'P 1 21/c 1'
_atom_sites_solution_hydrogens geom
_atom_sites_solution_primary heavy
_atom_sites_solution_secondary difmap
_audit_creation_date 2006-06-21
_audit_creation_method 'by CrystalStructure 3.7.0'
_cell_angle_alpha 90.0000
_cell_angle_beta 105.5520(10)
_cell_angle_gamma 90.0000
_cell_formula_units_Z 4
_cell_length_a 16.1503(9)
_cell_length_b 19.3680(10)
_cell_length_c 13.6021(7)
_cell_measurement_reflns_used 6329
_cell_measurement_temperature 153(2)
_cell_measurement_theta_max 27.7
_cell_measurement_theta_min 2.5
_cell_volume 4098.9(4)
_computing_cell_refinement 'Bruker SMART'
_computing_data_collection 'Bruker SMART'
_computing_data_reduction CrystalStructure
_computing_publication_material 'CrystalStructure 3.7.0'
_computing_structure_refinement CRYSTALS
_computing_structure_solution 'DIRDIF99 (PATTY)'
_diffrn_ambient_temperature 153(2)
_diffrn_detector_area_resol_mean '8.366 [pixels/mm]'
_diffrn_measured_fraction_theta_full 0.987
_diffrn_measured_fraction_theta_max 0.942
_diffrn_measurement_device_type 'CCD area detector'
_diffrn_measurement_method 'phi and omega scans'
_diffrn_radiation_monochromator graphite
_diffrn_radiation_source 'fine-focus sealed tube'
_diffrn_radiation_type 'Mo K\a'
_diffrn_radiation_wavelength 0.71069
_diffrn_reflns_av_R_equivalents 0.033
_diffrn_reflns_limit_h_max 21
_diffrn_reflns_limit_h_min -19
_diffrn_reflns_limit_k_max 25
_diffrn_reflns_limit_k_min -24
_diffrn_reflns_limit_l_max 18
_diffrn_reflns_limit_l_min -17
_diffrn_reflns_number 25118
_diffrn_reflns_theta_full 27.50
_diffrn_reflns_theta_max 28.32
_exptl_absorpt_coefficient_mu 4.422
_exptl_absorpt_correction_T_max 0.7769
_exptl_absorpt_correction_T_min 0.5759
_exptl_absorpt_correction_type empirical
_exptl_absorpt_process_details
;
SADABS; Sheldrick 1996
;
_exptl_crystal_colour colorless
_exptl_crystal_density_diffrn 1.913
_exptl_crystal_density_method 'not measured'
_exptl_crystal_description prismatic
_exptl_crystal_F_000 2280
_exptl_crystal_size_max 0.14
_exptl_crystal_size_mid 0.09
_exptl_crystal_size_min 0.06
_refine_diff_density_max 1.66
_refine_diff_density_min -0.87
_refine_ls_extinction_method none
_refine_ls_goodness_of_fit_ref 1.019
_refine_ls_hydrogen_treatment constr
_refine_ls_number_parameters 637
_refine_ls_number_reflns 9284
_refine_ls_R_factor_gt 0.0304
_refine_ls_shift/su_max 0.0000
_refine_ls_structure_factor_coef Fsqd
_refine_ls_weighting_details 'w = 1/[0.5500\s(Fo^2^) + 0.0100]/(4Fo^2^)'
_refine_ls_weighting_scheme calc
_refine_ls_wR_factor_ref 0.0745
_reflns_number_gt 6863
_reflns_number_total 9609
_reflns_threshold_expression F^2^>2.0\s(F^2^)
_cod_data_source_file om0611453si20061219_122031.cif
_cod_data_source_block Bi-MeCN
_cod_original_formula_sum 'C44 H24 B Bi F20 N2 '
_cod_database_code 4072943

loop_
_symmetry_equiv_pos_site_id
_symmetry_equiv_pos_as_xyz
1 +X,+Y,+Z
2 -X,1/2+Y,1/2-Z
3 -X,-Y,-Z
4 +X,1/2-Y,1/2+Z

loop_
_atom_site_label
_atom_site_type_symbol
_atom_site_fract_x
_atom_site_fract_y
_atom_site_fract_z
_atom_site_U_iso_or_equiv
_atom_site_adp_type
_atom_site_occupancy
_atom_site_symmetry_multiplicity
_atom_site_calc_flag
_atom_site_refinement_flags
Bi(1) Bi 0.139360(10) 0.253990(10) 0.489880(10) 0.02444(3) Uani 1.00 1 d .
F(1) F -0.45347(12) 0.23413(10) 0.13436(17) 0.0289(5) Uani 1.00 1 d .
F(2) F -0.46766(14) 0.10680(11) 0.06549(18) 0.0398(6) Uani 1.00 1 d .
F(3) F -0.32834(18) 0.03591(12) 0.0431(2) 0.0501(7) Uani 1.00 1 d .
F(4) F -0.17066(16) 0.09678(12) 0.0987(2) 0.0478(7) Uani 1.00 1 d .
F(5) F -0.15429(13) 0.22887(12) 0.15865(18) 0.0357(6) Uani 1.00 1 d .
F(6) F -0.11810(12) 0.38441(12) 0.15743(17) 0.0350(6) Uani 1.00 1 d .
F(7) F -0.10184(14) 0.43711(12) -0.01452(18) 0.0426(7) Uani 1.00 1 d .
F(8) F -0.23620(17) 0.43867(12) -0.18498(17) 0.0417(7) Uani 1.00 1 d .
F(9) F -0.39170(14) 0.38612(11) -0.17727(16) 0.0341(6) Uani 1.00 1 d .
F(10) F -0.41168(12) 0.33647(11) -0.00242(16) 0.0291(5) Uani 1.00 1 d .
F(11) F -0.39356(13) 0.45427(11) 0.12345(17) 0.0349(6) Uani 1.00 1 d .
F(12) F -0.52606(16) 0.49326(12) 0.1874(2) 0.0451(7) Uani 1.00 1 d .
F(13) F -0.58243(14) 0.41499(12) 0.32434(19) 0.0476(7) Uani 1.00 1 d .
F(14) F -0.49679(13) 0.29651(12) 0.39813(16) 0.0350(6) Uani 1.00 1 d .
F(15) F -0.35730(13) 0.25944(10) 0.34154(16) 0.0279(5) Uani 1.00 1 d .
F(16) F -0.21584(14) 0.45310(11) 0.26882(17) 0.0368(6) Uani 1.00 1 d .
F(17) F -0.08664(16) 0.47976(12) 0.4321(2) 0.0492(7) Uani 1.00 1 d .
F(18) F -0.00444(14) 0.37468(13) 0.55343(19) 0.0494(7) Uani 1.00 1 d .
F(19) F -0.05984(14) 0.24239(12) 0.50882(17) 0.0372(6) Uani 1.00 1 d .
F(20) F -0.18451(13) 0.21404(11) 0.34564(16) 0.0306(6) Uani 1.00 1 d .
N(1) N 0.26618(19) 0.32413(13) 0.5402(2) 0.0225(7) Uani 1.00 1 d .
N(2) N 0.0377(2) 0.1658(2) 0.3626(2) 0.0452(11) Uani 1.00 1 d .
C(1) C 0.1351(2) 0.31857(18) 0.3523(2) 0.0255(9) Uani 1.00 1 d .
C(2) C 0.0795(2) 0.3099(2) 0.2547(2) 0.0306(10) Uani 1.00 1 d .
C(3) C 0.0826(2) 0.3558(2) 0.1781(3) 0.0344(11) Uani 1.00 1 d .
C(4) C 0.1413(2) 0.4091(2) 0.1956(2) 0.0338(11) Uani 1.00 1 d .
C(5) C 0.1958(2) 0.41886(19) 0.2931(2) 0.0307(10) Uani 1.00 1 d .
C(6) C 0.1910(2) 0.37452(18) 0.3725(2) 0.0258(9) Uani 1.00 1 d .
C(7) C 0.2436(2) 0.38950(18) 0.4807(2) 0.0263(9) Uani 1.00 1 d .
C(8) C 0.3334(2) 0.28797(18) 0.5003(2) 0.0231(9) Uani 1.00 1 d .
C(9) C 0.3224(2) 0.21038(18) 0.4928(2) 0.0219(9) Uani 1.00 1 d .
C(10) C 0.3928(2) 0.16903(19) 0.4940(2) 0.0278(10) Uani 1.00 1 d .
C(11) C 0.3834(2) 0.09805(19) 0.4826(2) 0.0295(10) Uani 1.00 1 d .
C(12) C 0.3039(2) 0.06816(19) 0.4708(2) 0.0304(10) Uani 1.00 1 d .
C(13) C 0.2332(2) 0.10842(18) 0.4697(2) 0.0258(9) Uani 1.00 1 d .
C(14) C 0.2421(2) 0.18025(17) 0.4795(2) 0.0221(9) Uani 1.00 1 d .
C(15) C 0.2956(2) 0.33663(19) 0.6564(2) 0.0279(10) Uani 1.00 1 d .
C(16) C 0.2186(2) 0.3624(2) 0.6926(3) 0.0413(12) Uani 1.00 1 d .
C(17) C 0.3670(2) 0.3917(2) 0.6828(3) 0.0417(12) Uani 1.00 1 d .
C(18) C 0.3270(3) 0.2689(2) 0.7102(3) 0.0425(12) Uani 1.00 1 d .
C(19) C 0.0190(2) 0.1145(2) 0.3245(3) 0.0396(12) Uani 1.00 1 d .
C(20) C -0.0025(3) 0.0469(2) 0.2776(3) 0.0648(17) Uani 1.00 1 d .
C(21) C -0.3018(2) 0.23958(17) 0.1531(2) 0.0229(8) Uani 1.00 1 d .
C(22) C -0.3796(2) 0.20445(18) 0.1261(2) 0.0227(9) Uani 1.00 1 d .
C(23) C -0.3896(2) 0.13743(18) 0.0895(2) 0.0285(10) Uani 1.00 1 d .
C(24) C -0.3204(2) 0.10154(19) 0.0780(2) 0.0331(11) Uani 1.00 1 d .
C(25) C -0.2408(2) 0.1335(2) 0.1036(2) 0.0329(11) Uani 1.00 1 d .
C(26) C -0.2339(2) 0.20076(19) 0.1377(2) 0.0263(9) Uani 1.00 1 d .
C(27) C -0.2678(2) 0.35918(17) 0.0893(2) 0.0228(9) Uani 1.00 1 d .
C(28) C -0.1907(2) 0.38512(18) 0.0791(2) 0.0250(9) Uani 1.00 1 d .
C(29) C -0.1799(2) 0.41260(18) -0.0107(2) 0.0286(10) Uani 1.00 1 d .
C(30) C -0.2473(2) 0.41396(18) -0.0978(2) 0.0284(10) Uani 1.00 1 d .
C(31) C -0.3250(2) 0.38719(18) -0.0928(2) 0.0267(9) Uani 1.00 1 d .
C(32) C -0.3330(2) 0.36140(17) -0.0013(2) 0.0220(9) Uani 1.00 1 d .
C(33) C -0.3694(2) 0.35282(17) 0.2260(2) 0.0204(8) Uani 1.00 1 d .
C(34) C -0.4149(2) 0.41278(18) 0.1928(2) 0.0249(9) Uani 1.00 1 d .
C(35) C -0.4846(2) 0.43444(19) 0.2250(2) 0.0293(10) Uani 1.00 1 d .
C(36) C -0.5131(2) 0.3956(2) 0.2938(2) 0.0292(10) Uani 1.00 1 d .
C(37) C -0.4690(2) 0.33615(19) 0.3318(2) 0.0269(9) Uani 1.00 1 d .
C(38) C -0.3987(2) 0.31785(18) 0.2999(2) 0.0231(9) Uani 1.00 1 d .
C(39) C -0.2055(2) 0.33191(19) 0.2944(2) 0.0245(9) Uani 1.00 1 d .
C(40) C -0.1773(2) 0.39827(19) 0.3251(2) 0.0285(10) Uani 1.00 1 d .
C(41) C -0.1108(2) 0.4134(2) 0.4089(3) 0.0330(11) Uani 1.00 1 d .
C(42) C -0.0691(2) 0.3611(2) 0.4697(3) 0.0336(11) Uani 1.00 1 d .
C(43) C -0.0967(2) 0.2943(2) 0.4473(2) 0.0297(10) Uani 1.00 1 d .
C(44) C -0.1630(2) 0.28160(19) 0.3606(2) 0.0260(9) Uani 1.00 1 d .
B(1) B -0.2861(2) 0.3211(2) 0.1908(2) 0.0205(9) Uani 1.00 1 d .
H(1) H 0.0398 0.2726 0.2412 0.035 Uiso 1.00 1 c R
H(2) H 0.0438 0.3505 0.1124 0.039 Uiso 1.00 1 c R
H(3) H 0.1446 0.4390 0.1414 0.040 Uiso 1.00 1 c R
H(4) H 0.2361 0.4557 0.3054 0.037 Uiso 1.00 1 c R
H(5) H 0.2103 0.4198 0.5147 0.030 Uiso 1.00 1 c R
H(6) H 0.2969 0.4141 0.4790 0.031 Uiso 1.00 1 c R
H(7) H 0.3312 0.3065 0.4318 0.028 Uiso 1.00 1 c R
H(8) H 0.3909 0.2985 0.5458 0.029 Uiso 1.00 1 c R
H(9) H 0.4478 0.1894 0.5027 0.033 Uiso 1.00 1 c R
H(10) H 0.4318 0.0701 0.4829 0.035 Uiso 1.00 1 c R
H(11) H 0.2978 0.0195 0.4638 0.037 Uiso 1.00 1 c R
H(12) H 0.1786 0.0875 0.4619 0.031 Uiso 1.00 1 c R
H(13) H 0.1884 0.3229 0.7117 0.051 Uiso 1.00 1 c R
H(14) H 0.2393 0.3927 0.7519 0.051 Uiso 1.00 1 c R
H(15) H 0.1792 0.3882 0.6375 0.051 Uiso 1.00 1 c R
H(16) H 0.3410 0.4375 0.6822 0.049 Uiso 1.00 1 c R
H(17) H 0.4049 0.3824 0.7509 0.049 Uiso 1.00 1 c R
H(18) H 0.4003 0.3903 0.6324 0.049 Uiso 1.00 1 c R
H(19) H 0.3887 0.2639 0.7171 0.050 Uiso 1.00 1 c R
H(20) H 0.3168 0.2689 0.7780 0.050 Uiso 1.00 1 c R
H(21) H 0.2960 0.2303 0.6701 0.050 Uiso 1.00 1 c R
H(22) H -0.0371 0.0212 0.3144 0.074 Uiso 1.00 1 c R
H(23) H -0.0353 0.0527 0.2062 0.074 Uiso 1.00 1 c R
H(24) H 0.0505 0.0213 0.2806 0.074 Uiso 1.00 1 c R

loop_
_atom_site_aniso_label
_atom_site_aniso_U_11
_atom_site_aniso_U_22
_atom_site_aniso_U_33
_atom_site_aniso_U_12
_atom_site_aniso_U_13
_atom_site_aniso_U_23
Bi(1) 0.02195(6) 0.02134(6) 0.03278(8) -0.00069(6) 0.01208(6) -0.00107(6)
F(1) 0.0229(10) 0.0236(11) 0.0389(12) 0.0010(8) 0.0059(9) -0.0042(9)
F(2) 0.0414(14) 0.0253(11) 0.0484(14) -0.0080(10) 0.0045(11) -0.0044(10)
F(3) 0.0752(19) 0.0206(11) 0.0550(16) 0.0085(11) 0.0181(14) -0.0093(11)
F(4) 0.0531(16) 0.0389(14) 0.0607(17) 0.0227(12) 0.0312(14) 0.0051(12)
F(5) 0.0259(11) 0.0399(13) 0.0462(14) 0.0037(9) 0.0181(10) 0.0043(10)
F(6) 0.0238(11) 0.0467(14) 0.0346(13) -0.0070(10) 0.0082(10) 0.0052(10)
F(7) 0.0388(14) 0.0478(15) 0.0482(15) -0.0110(11) 0.0236(12) 0.0063(11)
F(8) 0.0674(17) 0.0350(13) 0.0279(12) -0.0028(11) 0.0218(12) 0.0068(10)
F(9) 0.0473(14) 0.0288(12) 0.0217(11) 0.0079(10) 0.0014(10) 0.0010(9)
F(10) 0.0235(11) 0.0304(11) 0.0316(12) -0.0017(9) 0.0040(9) 0.0030(9)
F(11) 0.0437(13) 0.0220(11) 0.0419(13) 0.0067(9) 0.0169(11) 0.0097(9)
F(12) 0.0457(14) 0.0315(13) 0.0591(17) 0.0199(11) 0.0159(12) 0.0060(11)
F(13) 0.0360(14) 0.0573(16) 0.0562(16) 0.0146(12) 0.0240(12) -0.0002(13)
F(14) 0.0351(12) 0.0419(13) 0.0326(12) -0.0051(10) 0.0173(10) 0.0016(10)
F(15) 0.0317(11) 0.0244(11) 0.0293(11) 0.0050(8) 0.0110(9) 0.0098(8)
F(16) 0.0407(13) 0.0227(11) 0.0426(14) -0.0022(10) 0.0033(11) 0.0009(10)
F(17) 0.0456(15) 0.0371(14) 0.0547(16) -0.0087(11) -0.0043(12) -0.0138(12)
F(18) 0.0333(13) 0.0596(17) 0.0437(15) 0.0041(12) -0.0100(11) -0.0171(12)
F(19) 0.0282(11) 0.0482(15) 0.0330(12) 0.0122(10) 0.0043(9) 0.0086(10)
F(20) 0.0322(12) 0.0239(11) 0.0344(12) -0.0011(9) 0.0067(10) 0.0083(9)
N(1) 0.0271(16) 0.0173(14) 0.0227(16) -0.0012(12) 0.0061(13) -0.0033(11)
N(2) 0.038(2) 0.042(2) 0.055(2) -0.0143(17) 0.0113(18) -0.0087(19)
C(1) 0.0258(19) 0.0219(18) 0.028(2) 0.0052(14) 0.0062(15) 0.0023(15)
C(2) 0.0233(19) 0.028(2) 0.037(2) 0.0032(15) 0.0020(17) -0.0047(16)
C(3) 0.036(2) 0.032(2) 0.031(2) 0.0103(17) 0.0001(18) -0.0046(17)
C(4) 0.043(2) 0.029(2) 0.028(2) 0.0064(18) 0.0069(18) 0.0015(16)
C(5) 0.040(2) 0.0189(18) 0.033(2) -0.0007(16) 0.0083(18) -0.0020(15)
C(6) 0.031(2) 0.0203(17) 0.0237(19) 0.0049(15) 0.0033(15) -0.0029(14)
C(7) 0.034(2) 0.0184(17) 0.0243(19) -0.0011(15) 0.0031(16) 0.0003(14)
C(8) 0.0235(18) 0.0205(18) 0.027(2) 0.0008(14) 0.0100(15) 0.0019(14)
C(9) 0.0263(19) 0.0221(18) 0.0181(18) -0.0020(14) 0.0072(14) 0.0001(14)
C(10) 0.0257(19) 0.031(2) 0.026(2) -0.0004(16) 0.0055(16) -0.0034(16)
C(11) 0.034(2) 0.0280(19) 0.026(2) 0.0105(16) 0.0074(17) 0.0007(16)
C(12) 0.045(2) 0.0198(18) 0.028(2) 0.0029(16) 0.0132(18) 0.0022(15)
C(13) 0.028(2) 0.0239(18) 0.0258(19) -0.0075(15) 0.0074(16) -0.0005(15)
C(14) 0.0267(19) 0.0199(17) 0.0214(18) 0.0014(14) 0.0096(15) 0.0020(14)
C(15) 0.039(2) 0.0276(19) 0.0165(18) -0.0021(16) 0.0058(16) -0.0012(14)
C(16) 0.052(2) 0.041(2) 0.035(2) 0.001(2) 0.018(2) -0.0083(19)
C(17) 0.050(2) 0.046(2) 0.026(2) -0.012(2) 0.0060(19) -0.0106(19)
C(18) 0.056(2) 0.041(2) 0.028(2) 0.008(2) 0.006(2) 0.0050(18)
C(19) 0.032(2) 0.043(2) 0.041(2) -0.0082(19) 0.0054(19) 0.007(2)
C(20) 0.095(4) 0.039(2) 0.051(3) -0.017(2) 0.004(3) -0.000(2)
C(21) 0.0265(18) 0.0209(18) 0.0203(17) 0.0041(14) 0.0047(14) 0.0053(13)
C(22) 0.0255(19) 0.0199(17) 0.0225(18) 0.0070(14) 0.0059(15) 0.0021(14)
C(23) 0.037(2) 0.0205(18) 0.026(2) 0.0003(16) 0.0048(17) 0.0023(15)
C(24) 0.053(2) 0.0191(18) 0.027(2) 0.0100(17) 0.0108(19) -0.0006(15)
C(25) 0.039(2) 0.030(2) 0.032(2) 0.0139(18) 0.0157(19) 0.0071(17)
C(26) 0.029(2) 0.0262(19) 0.027(2) 0.0058(15) 0.0115(16) 0.0051(15)
C(27) 0.0268(19) 0.0160(16) 0.0265(19) 0.0008(14) 0.0089(15) -0.0013(14)
C(28) 0.0245(19) 0.0225(18) 0.028(2) 0.0005(14) 0.0074(16) 0.0025(15)
C(29) 0.035(2) 0.0192(18) 0.038(2) -0.0058(15) 0.0196(18) 0.0001(15)
C(30) 0.046(2) 0.0184(17) 0.026(2) 0.0015(16) 0.0191(18) 0.0033(14)
C(31) 0.040(2) 0.0171(17) 0.0207(18) 0.0071(15) 0.0042(16) -0.0020(14)
C(32) 0.0235(18) 0.0177(16) 0.0248(19) 0.0012(13) 0.0066(15) -0.0012(13)
C(33) 0.0214(18) 0.0164(16) 0.0227(18) 0.0003(13) 0.0045(14) -0.0034(13)
C(34) 0.0280(19) 0.0195(17) 0.0266(19) -0.0022(14) 0.0060(16) -0.0012(14)
C(35) 0.030(2) 0.0223(18) 0.033(2) 0.0103(15) 0.0043(17) -0.0023(15)
C(36) 0.0213(19) 0.036(2) 0.033(2) 0.0022(16) 0.0124(16) -0.0057(17)
C(37) 0.029(2) 0.030(2) 0.0238(19) -0.0056(16) 0.0103(16) -0.0018(15)
C(38) 0.0235(18) 0.0194(17) 0.0245(18) -0.0001(14) 0.0034(15) -0.0014(14)
C(39) 0.0181(17) 0.0297(19) 0.0265(19) 0.0005(14) 0.0074(14) 0.0017(15)
C(40) 0.028(2) 0.0277(19) 0.029(2) 0.0013(15) 0.0052(16) 0.0038(16)
C(41) 0.029(2) 0.032(2) 0.036(2) -0.0040(17) 0.0062(18) -0.0043(17)
C(42) 0.0203(19) 0.045(2) 0.032(2) 0.0007(17) 0.0019(16) -0.0093(18)
C(43) 0.0227(19) 0.037(2) 0.030(2) 0.0092(16) 0.0079(16) 0.0062(17)
C(44) 0.0225(18) 0.0261(18) 0.032(2) -0.0002(15) 0.0117(16) 0.0018(16)
B(1) 0.021(2) 0.0184(18) 0.021(2) -0.0000(15) 0.0043(16) 0.0004(15)

loop_
_atom_type_symbol
_atom_type_description
_atom_type_scat_dispersion_real
_atom_type_scat_dispersion_imag
_atom_type_scat_source
C C 0.003 0.002
;
International Tables for Crystallography
(1992, Vol. C, Tables 4.2.6.8 and 6.1.1.4)
;
H H 0.000 0.000
;
International Tables for Crystallography
(1992, Vol. C, Table 6.1.1.4)
;
N N 0.006 0.003
;
International Tables for Crystallography
(1992, Vol. C, Tables 4.2.6.8 and 6.1.1.4)
;
F F 0.017 0.010
;
International Tables for Crystallography
(1992, Vol. C, Tables 4.2.6.8 and 6.1.1.4)
;
Bi Bi -4.108 10.257
;
International Tables for Crystallography
(1992, Vol. C, Tables 4.2.6.8 and 6.1.1.4)
;
B B 0.001 0.001
;
International Tables for Crystallography
(1992, Vol. C, Tables 4.2.6.8 and 6.1.1.4)
;

loop_
_geom_angle_atom_site_label_1
_geom_angle_atom_site_label_2
_geom_angle_atom_site_label_3
_geom_angle
N(1) Bi(1) C(1) 75.81(10)
N(1) Bi(1) C(14) 77.72(11)
C(1) Bi(1) C(14) 99.35(13)
Bi(1) N(1) C(7) 105.03(19)
Bi(1) N(1) C(8) 106.00(18)
Bi(1) N(1) C(15) 112.7(2)
C(7) N(1) C(8) 107.0(2)
C(7) N(1) C(15) 112.7(2)
C(8) N(1) C(15) 112.8(2)
Bi(1) C(1) C(2) 126.5(2)
Bi(1) C(1) C(6) 113.5(2)
C(2) C(1) C(6) 119.9(3)
C(1) C(2) C(3) 119.6(3)
C(2) C(3) C(4) 121.0(3)
C(3) C(4) C(5) 119.6(3)
C(4) C(5) C(6) 120.1(3)
C(1) C(6) C(5) 119.6(3)
C(1) C(6) C(7) 120.3(3)
C(5) C(6) C(7) 120.0(3)
N(1) C(7) C(6) 110.8(2)
N(1) C(8) C(9) 113.7(3)
C(8) C(9) C(10) 119.4(3)
C(8) C(9) C(14) 121.0(3)
C(10) C(9) C(14) 119.5(3)
C(9) C(10) C(11) 120.4(3)
C(10) C(11) C(12) 120.0(3)
C(11) C(12) C(13) 120.5(3)
C(12) C(13) C(14) 119.7(3)
Bi(1) C(14) C(9) 114.1(2)
Bi(1) C(14) C(13) 125.8(2)
C(9) C(14) C(13) 119.9(3)
N(1) C(15) C(16) 109.0(2)
N(1) C(15) C(17) 110.7(3)
N(1) C(15) C(18) 109.2(2)
C(16) C(15) C(17) 108.6(3)
C(16) C(15) C(18) 108.7(3)
C(17) C(15) C(18) 110.7(3)
N(2) C(19) C(20) 177.9(4)
C(22) C(21) C(26) 112.9(3)
C(22) C(21) B(1) 126.9(3)
C(26) C(21) B(1) 120.0(3)
F(1) C(22) C(21) 121.6(3)
F(1) C(22) C(23) 114.0(3)
C(21) C(22) C(23) 124.4(3)
F(2) C(23) C(22) 120.6(3)
F(2) C(23) C(24) 119.4(3)
C(22) C(23) C(24) 120.0(3)
F(3) C(24) C(23) 121.1(3)
F(3) C(24) C(25) 120.3(3)
C(23) C(24) C(25) 118.6(3)
F(4) C(25) C(24) 119.0(3)
F(4) C(25) C(26) 121.3(3)
C(24) C(25) C(26) 119.6(3)
F(5) C(26) C(21) 119.5(3)
F(5) C(26) C(25) 116.0(3)
C(21) C(26) C(25) 124.5(3)
C(28) C(27) C(32) 112.8(3)
C(28) C(27) B(1) 127.6(2)
C(32) C(27) B(1) 119.3(3)
F(6) C(28) C(27) 121.9(3)
F(6) C(28) C(29) 114.2(3)
C(27) C(28) C(29) 123.9(3)
F(7) C(29) C(28) 120.3(3)
F(7) C(29) C(30) 119.2(3)
C(28) C(29) C(30) 120.6(3)
F(8) C(30) C(29) 120.5(3)
F(8) C(30) C(31) 121.3(3)
C(29) C(30) C(31) 118.1(3)
F(9) C(31) C(30) 119.7(3)
F(9) C(31) C(32) 121.1(3)
C(30) C(31) C(32) 119.2(3)
F(10) C(32) C(27) 118.9(3)
F(10) C(32) C(31) 115.7(2)
C(27) C(32) C(31) 125.4(3)
C(34) C(33) C(38) 112.9(3)
C(34) C(33) B(1) 128.0(3)
C(38) C(33) B(1) 119.0(2)
F(11) C(34) C(33) 120.9(3)
F(11) C(34) C(35) 115.0(3)
C(33) C(34) C(35) 124.0(3)
F(12) C(35) C(34) 120.1(3)
F(12) C(35) C(36) 119.8(3)
C(34) C(35) C(36) 120.1(3)
F(13) C(36) C(35) 121.1(3)
F(13) C(36) C(37) 120.3(3)
C(35) C(36) C(37) 118.6(3)
F(14) C(37) C(36) 119.7(3)
F(14) C(37) C(38) 121.2(3)
C(36) C(37) C(38) 119.1(3)
F(15) C(38) C(33) 118.8(3)
F(15) C(38) C(37) 116.1(3)
C(33) C(38) C(37) 125.0(3)
C(40) C(39) C(44) 113.1(2)
C(40) C(39) B(1) 119.4(3)
C(44) C(39) B(1) 127.4(3)
F(16) C(40) C(39) 119.4(2)
F(16) C(40) C(41) 116.0(3)
C(39) C(40) C(41) 124.6(3)
F(17) C(41) C(40) 120.6(3)
F(17) C(41) C(42) 119.9(3)
C(40) C(41) C(42) 119.5(3)
F(18) C(42) C(41) 120.7(3)
F(18) C(42) C(43) 120.1(3)
C(41) C(42) C(43) 119.1(3)
F(19) C(43) C(42) 120.2(3)
F(19) C(43) C(44) 120.7(3)
C(42) C(43) C(44) 119.1(3)
F(20) C(44) C(39) 121.4(2)
F(20) C(44) C(43) 114.1(3)
C(39) C(44) C(43) 124.5(3)
C(21) B(1) C(27) 102.3(2)
C(21) B(1) C(33) 111.8(2)
C(21) B(1) C(39) 113.8(2)
C(27) B(1) C(33) 114.5(2)
C(27) B(1) C(39) 112.2(2)
C(33) B(1) C(39) 102.7(2)
C(1) C(2) H(1) 120.1
C(3) C(2) H(1) 120.2
C(2) C(3) H(2) 119.5
C(4) C(3) H(2) 119.5
C(3) C(4) H(3) 120.2
C(5) C(4) H(3) 120.2
C(4) C(5) H(4) 119.9
C(6) C(5) H(4) 120.1
N(1) C(7) H(5) 109.5
N(1) C(7) H(6) 109.5
C(6) C(7) H(5) 109.5
C(6) C(7) H(6) 109.4
H(5) C(7) H(6) 108.1
N(1) C(8) H(7) 108.8
N(1) C(8) H(8) 108.9
C(9) C(8) H(7) 108.9
C(9) C(8) H(8) 108.7
H(7) C(8) H(8) 107.7
C(9) C(10) H(9) 119.8
C(11) C(10) H(9) 119.8
C(10) C(11) H(10) 120.0
C(12) C(11) H(10) 120.0
C(11) C(12) H(11) 119.8
C(13) C(12) H(11) 119.8
C(12) C(13) H(12) 120.1
C(14) C(13) H(12) 120.1
C(15) C(16) H(13) 109.5
C(15) C(16) H(14) 109.4
C(15) C(16) H(15) 109.6
H(13) C(16) H(14) 109.5
H(13) C(16) H(15) 109.5
H(14) C(16) H(15) 109.5
C(15) C(17) H(16) 109.5
C(15) C(17) H(17) 109.4
C(15) C(17) H(18) 109.6
H(16) C(17) H(17) 109.5
H(16) C(17) H(18) 109.5
H(17) C(17) H(18) 109.5
C(15) C(18) H(19) 109.3
C(15) C(18) H(20) 109.5
C(15) C(18) H(21) 109.6
H(19) C(18) H(20) 109.5
H(19) C(18) H(21) 109.5
H(20) C(18) H(21) 109.5
C(19) C(20) H(22) 109.5
C(19) C(20) H(23) 109.5
C(19) C(20) H(24) 109.4
H(22) C(20) H(23) 109.5
H(22) C(20) H(24) 109.5
H(23) C(20) H(24) 109.5

loop_
_geom_bond_atom_site_label_1
_geom_bond_atom_site_label_2
_geom_bond_distance
Bi(1) N(1) 2.399(2)
Bi(1) C(1) 2.236(3)
Bi(1) C(14) 2.222(3)
F(1) C(22) 1.356(4)
F(2) C(23) 1.352(4)
F(3) C(24) 1.351(4)
F(4) C(25) 1.354(5)
F(5) C(26) 1.354(4)
F(6) C(28) 1.356(3)
F(7) C(29) 1.361(4)
F(8) C(30) 1.335(4)
F(9) C(31) 1.348(3)
F(10) C(32) 1.356(4)
F(11) C(34) 1.352(4)
F(12) C(35) 1.351(4)
F(13) C(36) 1.348(4)
F(14) C(37) 1.349(4)
F(15) C(38) 1.358(3)
F(16) C(40) 1.358(4)
F(17) C(41) 1.355(4)
F(18) C(42) 1.349(4)
F(19) C(43) 1.341(4)
F(20) C(44) 1.355(4)
N(1) C(7) 1.494(4)
N(1) C(8) 1.510(5)
N(1) C(15) 1.543(4)
N(2) C(19) 1.125(5)
C(1) C(2) 1.400(4)
C(1) C(6) 1.391(5)
C(2) C(3) 1.380(5)
C(3) C(4) 1.379(5)
C(4) C(5) 1.394(5)
C(5) C(6) 1.398(5)
C(6) C(7) 1.517(4)
C(8) C(9) 1.513(4)
C(9) C(10) 1.388(5)
C(9) C(14) 1.389(5)
C(10) C(11) 1.387(5)
C(11) C(12) 1.378(5)
C(12) C(13) 1.380(5)
C(13) C(14) 1.401(4)
C(15) C(16) 1.538(6)
C(15) C(17) 1.541(5)
C(15) C(18) 1.522(5)
C(19) C(20) 1.457(6)
C(21) C(22) 1.389(4)
C(21) C(26) 1.391(5)
C(21) B(1) 1.659(5)
C(22) C(23) 1.384(4)
C(23) C(24) 1.361(6)
C(24) C(25) 1.384(5)
C(25) C(26) 1.376(5)
C(27) C(28) 1.384(5)
C(27) C(32) 1.391(4)
C(27) B(1) 1.659(5)
C(28) C(29) 1.386(5)
C(29) C(30) 1.377(4)
C(30) C(31) 1.377(5)
C(31) C(32) 1.379(5)
C(33) C(34) 1.384(4)
C(33) C(38) 1.395(5)
C(33) B(1) 1.662(5)
C(34) C(35) 1.378(5)
C(35) C(36) 1.373(5)
C(36) C(37) 1.380(5)
C(37) C(38) 1.368(5)
C(39) C(40) 1.390(5)
C(39) C(44) 1.378(4)
C(39) B(1) 1.656(4)
C(40) C(41) 1.373(4)
C(41) C(42) 1.366(5)
C(42) C(43) 1.376(5)
C(43) C(44) 1.386(4)
C(2) H(1) 0.950
C(3) H(2) 0.950
C(4) H(3) 0.950
C(5) H(4) 0.950
C(7) H(5) 0.990
C(7) H(6) 0.990
C(8) H(7) 0.990
C(8) H(8) 0.990
C(10) H(9) 0.950
C(11) H(10) 0.950
C(12) H(11) 0.950
C(13) H(12) 0.950
C(16) H(13) 0.980
C(16) H(14) 0.980
C(16) H(15) 0.980
C(17) H(16) 0.980
C(17) H(17) 0.980
C(17) H(18) 0.980
C(18) H(19) 0.980
C(18) H(20) 0.980
C(18) H(21) 0.980
C(20) H(22) 0.980
C(20) H(23) 0.980
C(20) H(24) 0.980

loop_
_geom_contact_atom_site_label_1
_geom_contact_atom_site_label_2
_geom_contact_distance
Bi(1) F(18) 3.561(2)
Bi(1) F(19) 3.303(2)
Bi(1) N(2) 2.662(3)
